data_4003269
loop_
_publ_author_name
'Engel, Emile R.'
'Smith, Vincent J.'
'Bezuidenhout, Charl X.'
'Barbour, Leonard J.'

_publ_section_title
;
 Thermoresponsive Organic Inclusion Compounds: Modification of Thermal
 Expansion Behavior by Simple Guest Replacement
;
_journal_issue 14
_journal_name_full 'Chemistry of Materials'
_journal_page_first 5073
_journal_paper_doi 10.1021/acs.chemmater.6b01916
_journal_volume 28
_journal_year 2016
_chemical_formula_moiety 'C12 H24 O6, 2(C2 H3 N)'
_chemical_formula_sum 'C16 H30 N2 O6'
_chemical_formula_weight 346.42
_chemical_name_common 220K
_space_group_crystal_system monoclinic
_space_group_IT_number 14
_space_group_name_Hall '-P 2yn'
_space_group_name_H-M_alt 'P 1 21/n 1'
_atom_sites_solution_hydrogens geom
_atom_sites_solution_primary direct
_atom_sites_solution_secondary difmap
_audit_creation_date 2015-10-06
_audit_creation_method
;
Olex2 1.2
(compiled 2014.09.19 svn.r3010 for OlexSys, GUI svn.r4874)
;
_cell_angle_alpha 90.00
_cell_angle_beta 104.9870(10)
_cell_angle_gamma 90.00
_cell_formula_units_Z 2
_cell_length_a 9.15390(10)
_cell_length_b 8.40910(10)
_cell_length_c 13.5804(2)
_cell_measurement_reflns_used 6341
_cell_measurement_temperature 220(2)
_cell_measurement_theta_max 22.63
_cell_measurement_theta_min 2.42
_cell_volume 1009.81(2)
_computing_cell_refinement 'Bruker SAINT'
_computing_data_collection 'Bruker APEX2'
_computing_data_reduction 'Bruker SAINT'
_computing_molecular_graphics 'Olex2 (Dolomanov et al., 2009)'
_computing_publication_material 'Olex2 (Dolomanov et al., 2009)'
_computing_structure_refinement 'ShelXL (Sheldrick, 2008)'
_computing_structure_solution 'ShelXS (Sheldrick, 2008)'
_diffrn_ambient_temperature 220(2)
_diffrn_measured_fraction_theta_full 0.999
_diffrn_measured_fraction_theta_max 0.999
_diffrn_measurement_device_type 'Bruker APEX-II CCD'
_diffrn_measurement_method '\f and \w scans'
_diffrn_radiation_monochromator 'INCOATEC quazar mirrior optics'
_diffrn_radiation_type MoK\a
_diffrn_radiation_wavelength 0.71073
_diffrn_reflns_av_R_equivalents 0.0248
_diffrn_reflns_av_unetI/netI 0.0115
_diffrn_reflns_limit_h_max 12
_diffrn_reflns_limit_h_min -12
_diffrn_reflns_limit_k_max 11
_diffrn_reflns_limit_k_min -11
_diffrn_reflns_limit_l_max 18
_diffrn_reflns_limit_l_min -18
_diffrn_reflns_number 27076
_diffrn_reflns_theta_full 28.33
_diffrn_reflns_theta_max 28.33
_diffrn_reflns_theta_min 2.42
_diffrn_source 'INCOATEC Mo micro source'
_diffrn_source_type 'Bruker APEX II DUO QUAZAR'
_diffrn_standards_number 0
_exptl_absorpt_coefficient_mu 0.087
_exptl_absorpt_correction_T_max 0.9829
_exptl_absorpt_correction_T_min 0.9745
_exptl_absorpt_correction_type multi-scan
_exptl_absorpt_process_details 'symmetry-related measurements'
_exptl_crystal_colour colourless
_exptl_crystal_density_diffrn 1.139
_exptl_crystal_density_method 'not measured'
_exptl_crystal_description 'hexagonal block'
_exptl_crystal_F_000 376
_exptl_crystal_size_max 0.3
_exptl_crystal_size_mid 0.2
_exptl_crystal_size_min 0.2
_refine_diff_density_max 0.135
_refine_diff_density_min -0.173
_refine_diff_density_rms 0.031
_refine_ls_extinction_method none
_refine_ls_goodness_of_fit_ref 1.086
_refine_ls_hydrogen_treatment mixed
_refine_ls_matrix_type full
_refine_ls_number_parameters 139
_refine_ls_number_reflns 2517
_refine_ls_number_restraints 0
_refine_ls_restrained_S_all 1.086
_refine_ls_R_factor_all 0.0749
_refine_ls_R_factor_gt 0.0557
_refine_ls_shift/su_max 0.000
_refine_ls_shift/su_mean 0.000
_refine_ls_structure_factor_coef Fsqd
_refine_ls_weighting_details 'calc w=1/[\s^2^(Fo^2^)+(0.0657P)^2^+0.2921P] where P=(Fo^2^+2Fc^2^)/3'
_refine_ls_weighting_scheme calc
_refine_ls_wR_factor_gt 0.1644
_refine_ls_wR_factor_ref 0.1783
_reflns_number_gt 1794
_reflns_number_total 2517
_reflns_threshold_expression >2sigma(I)
_cod_data_source_file 2_220k.cif
_cod_data_source_block c:
_cod_database_code 4003269
_olex2_refinement_description
;
1. Others
 Fixed Sof: N1A(0.54) N1B(0.46) C7A(0.54) H7A1(0.54) H7A2(0.54) H7A3(0.54)
 C7B(0.46) H7B1(0.46) H7B2(0.46) H7B3(0.46) C8A(0.54) C8B(0.46)
 Fixed Uiso: H1A(0.13) H1B(0.13) H2A(0.128) H2B(0.128) H3A(0.123) H3B(0.123)
 H4A(0.125) H4B(0.125) H5A(0.124) H5B(0.124) H6A(0.132) H6B(0.132) H7A1(0.077)
 H7A2(0.077) H7A3(0.077) H7B1(0.13) H7B2(0.13) H7B3(0.13)
 Fixed X: H1A(0.0412) H1B(0.0902) H2A(0.2472) H2B(0.1992) H3A(0.4587)
 H3B(0.43) H4A(0.6818) H4B(0.7121) H5A(0.8694) H5B(0.7224) H6A(0.8358)
 H6B(0.9826) H7A1(0.3793) H7A2(0.5353) H7A3(0.4587) H7B1(0.5244) H7B2(0.3555)
 H7B3(0.466)
 Fixed Y: H1A(0.357) H1B(0.5208) H2A(0.5837) H2B(0.4225) H3A(0.3407)
 H3B(0.4823) H4A(0.5737) H4B(0.4305) H5A(0.6603) H5B(0.7492) H6A(0.7755)
 H6B(0.6791) H7A1(0.613) H7A2(0.6889) H7A3(0.7425) H7B1(0.7602) H7B2(0.6983)
 H7B3(0.6276)
 Fixed Z: H1A(0.296) H1B(0.3533) H2A(0.2429) H2B(0.1822) H3A(0.2403) H3B(0.16)
 H4A(0.226) H4B(0.305) H5A(0.3574) H5B(0.3702) H6A(0.5487) H6B(0.543)
 H7A1(0.4861) H7A2(0.5462) H7A3(0.4327) H7B1(0.4717) H7B2(0.4352) H7B3(0.5351)
;
_olex2_submission_special_instructions 'No special instructions were received'

loop_
_space_group_symop_id
_space_group_symop_operation_xyz
1 'x, y, z'
2 '-x+1/2, y+1/2, -z+1/2'
3 '-x, -y, -z'
4 'x-1/2, -y-1/2, z-1/2'

loop_
_atom_site_label
_atom_site_type_symbol
_atom_site_fract_x
_atom_site_fract_y
_atom_site_fract_z
_atom_site_U_iso_or_equiv
_atom_site_adp_type
_atom_site_occupancy
_atom_site_symmetry_multiplicity
_atom_site_calc_flag
_atom_site_refinement_flags
_atom_site_disorder_assembly
_atom_site_disorder_group
O1 O 0.26089(17) 0.39445(17) 0.33270(12) 0.0815(5) Uani 1 1 d . . .
O2 O 0.5249(2) 0.54974(16) 0.30086(10) 0.0788(5) Uani 1 1 d . . .
O3 O 0.79082(17) 0.57508(16) 0.46967(15) 0.0849(5) Uani 1 1 d . . .
N1A N 0.2877(10) 0.9231(13) 0.5647(8) 0.138(4) Uani 0.54 1 d P A 2
N1B N 0.3636(9) 0.9411(13) 0.5938(9) 0.095(2) Uani 0.46 1 d P B 1
C1 C 0.1172(3) 0.4083(3) 0.3510(3) 0.1083(11) Uani 1 1 d . . .
H1A H 0.0412 0.3570 0.2960 0.130 Uiso 1 1 calc R . .
H1B H 0.0902 0.5208 0.3533 0.130 Uiso 1 1 calc R . .
C2 C 0.2717(4) 0.4705(3) 0.24063(19) 0.1068(11) Uani 1 1 d . . .
H2A H 0.2472 0.5837 0.2429 0.128 Uiso 1 1 calc R . .
H2B H 0.1992 0.4225 0.1822 0.128 Uiso 1 1 calc R . .
C3 C 0.4269(4) 0.4520(3) 0.22916(16) 0.1027(10) Uani 1 1 d . . .
H3A H 0.4587 0.3407 0.2403 0.123 Uiso 1 1 calc R . .
H3B H 0.4300 0.4823 0.1600 0.123 Uiso 1 1 calc R . .
C4 C 0.6759(4) 0.5404(3) 0.2940(2) 0.1042(10) Uani 1 1 d . . .
H4A H 0.6818 0.5737 0.2260 0.125 Uiso 1 1 calc R . .
H4B H 0.7121 0.4305 0.3050 0.125 Uiso 1 1 calc R . .
C5 C 0.7708(3) 0.6450(3) 0.3718(3) 0.1030(10) Uani 1 1 d . . .
H5A H 0.8694 0.6603 0.3574 0.124 Uiso 1 1 calc R . .
H5B H 0.7224 0.7492 0.3702 0.124 Uiso 1 1 calc R . .
C6 C 0.8794(3) 0.6688(3) 0.5507(3) 0.1097(11) Uani 1 1 d . . .
H6A H 0.8358 0.7755 0.5487 0.132 Uiso 1 1 calc R . .
H6B H 0.9826 0.6791 0.5430 0.132 Uiso 1 1 calc R . .
C7A C 0.4398(12) 0.7093(11) 0.4967(7) 0.052(2) Uani 0.54 1 d P A 2
H7A1 H 0.3793 0.6130 0.4861 0.077 Uiso 0.54 1 calc PR A 2
H7A2 H 0.5353 0.6889 0.5462 0.077 Uiso 0.54 1 calc PR A 2
H7A3 H 0.4587 0.7425 0.4327 0.077 Uiso 0.54 1 calc PR A 2
C7B C 0.438(2) 0.7227(18) 0.4941(12) 0.087(5) Uani 0.46 1 d P B 1
H7B1 H 0.5244 0.7602 0.4717 0.130 Uiso 0.46 1 calc PR B 1
H7B2 H 0.3555 0.6983 0.4352 0.130 Uiso 0.46 1 calc PR B 1
H7B3 H 0.4660 0.6276 0.5351 0.130 Uiso 0.46 1 calc PR B 1
C8A C 0.3570(17) 0.837(2) 0.5354(14) 0.073(4) Uani 0.54 1 d P A 2
C8B C 0.3943(19) 0.836(2) 0.5499(17) 0.056(3) Uani 0.46 1 d P B 1

loop_
_atom_site_aniso_label
_atom_site_aniso_U_11
_atom_site_aniso_U_22
_atom_site_aniso_U_33
_atom_site_aniso_U_23
_atom_site_aniso_U_13
_atom_site_aniso_U_12
O1 0.0787(10) 0.0601(8) 0.0897(10) -0.0086(7) -0.0074(7) 0.0112(7)
O2 0.1237(13) 0.0608(8) 0.0621(8) -0.0037(6) 0.0428(8) 0.0147(8)
O3 0.0739(9) 0.0554(8) 0.1363(14) -0.0037(8) 0.0468(9) -0.0014(6)
N1A 0.206(9) 0.116(6) 0.124(7) 0.018(5) 0.101(7) 0.077(7)
N1B 0.104(5) 0.077(3) 0.115(6) -0.027(3) 0.048(4) 0.012(4)
C1 0.0647(14) 0.0775(16) 0.158(3) -0.0246(18) -0.0163(15) 0.0085(11)
C2 0.157(3) 0.0638(13) 0.0657(13) -0.0109(11) -0.0331(15) 0.0158(15)
C3 0.190(3) 0.0665(14) 0.0490(11) -0.0077(10) 0.0263(14) 0.0202(16)
C4 0.162(3) 0.0765(15) 0.1123(19) 0.0161(14) 0.103(2) 0.0301(16)
C5 0.1106(19) 0.0644(13) 0.171(3) 0.0147(16) 0.103(2) 0.0082(13)
C6 0.0585(13) 0.0693(14) 0.203(3) -0.0282(19) 0.0368(17) -0.0093(11)
C7A 0.066(5) 0.039(3) 0.052(4) -0.005(3) 0.021(3) 0.013(3)
C7B 0.094(9) 0.070(7) 0.095(8) 0.027(5) 0.023(7) 0.028(6)
C8A 0.105(10) 0.067(4) 0.053(5) 0.010(3) 0.033(6) 0.033(6)
C8B 0.062(5) 0.047(4) 0.063(6) 0.008(3) 0.022(4) 0.010(3)

loop_
_atom_type_symbol
_atom_type_description
_atom_type_scat_dispersion_real
_atom_type_scat_dispersion_imag
_atom_type_scat_source
C C 0.0033 0.0016 'International Tables Vol C Tables 4.2.6.8 and 6.1.1.4'
H H 0.0000 0.0000 'International Tables Vol C Tables 4.2.6.8 and 6.1.1.4'
N N 0.0061 0.0033 'International Tables Vol C Tables 4.2.6.8 and 6.1.1.4'
O O 0.0106 0.0060 'International Tables Vol C Tables 4.2.6.8 and 6.1.1.4'

loop_
_geom_angle_atom_site_label_1
_geom_angle_atom_site_label_2
_geom_angle_atom_site_label_3
_geom_angle
_geom_angle_site_symmetry_1
_geom_angle_site_symmetry_3
C1 O1 C2 113.4(2) . .
C3 O2 C4 112.5(2) . .
C5 O3 C6 113.8(2) . .
O1 C1 H1A 109.9 . .
O1 C1 H1B 109.9 . .
O1 C1 C6 108.8(2) . 3_666
H1A C1 H1B 108.3 . .
C6 C1 H1A 109.9 3_666 .
C6 C1 H1B 109.9 3_666 .
O1 C2 H2A 109.8 . .
O1 C2 H2B 109.8 . .
O1 C2 C3 109.32(19) . .
H2A C2 H2B 108.3 . .
C3 C2 H2A 109.8 . .
C3 C2 H2B 109.8 . .
O2 C3 C2 108.92(18) . .
O2 C3 H3A 109.9 . .
O2 C3 H3B 109.9 . .
C2 C3 H3A 109.9 . .
C2 C3 H3B 109.9 . .
H3A C3 H3B 108.3 . .
O2 C4 H4A 109.9 . .
O2 C4 H4B 109.9 . .
O2 C4 C5 109.01(17) . .
H4A C4 H4B 108.3 . .
C5 C4 H4A 109.9 . .
C5 C4 H4B 109.9 . .
O3 C5 C4 109.49(19) . .
O3 C5 H5A 109.8 . .
O3 C5 H5B 109.8 . .
C4 C5 H5A 109.8 . .
C4 C5 H5B 109.8 . .
H5A C5 H5B 108.2 . .
O3 C6 C1 109.3(2) . 3_666
O3 C6 H6A 109.8 . .
O3 C6 H6B 109.8 . .
C1 C6 H6A 109.8 3_666 .
C1 C6 H6B 109.8 3_666 .
H6A C6 H6B 108.3 . .
H7A1 C7A H7A2 109.5 . .
H7A1 C7A H7A3 109.5 . .
H7A2 C7A H7A3 109.5 . .
C8A C7A H7A1 109.5 . .
C8A C7A H7A2 109.5 . .
C8A C7A H7A3 109.5 . .
N1A C8A C7A 174.4(17) . .
N1B C8B C7B 174.2(19) . .

loop_
_geom_bond_atom_site_label_1
_geom_bond_atom_site_label_2
_geom_bond_distance
_geom_bond_site_symmetry_2
O1 C1 1.405(3) .
O1 C2 1.430(3) .
O2 C3 1.406(3) .
O2 C4 1.412(3) .
O3 C5 1.421(3) .
O3 C6 1.424(3) .
N1A C8A 1.10(2) .
N1B C8B 1.14(3) .
C1 H1A 0.9800 .
C1 H1B 0.9800 .
C1 C6 1.477(5) 3_666
C2 H2A 0.9800 .
C2 H2B 0.9800 .
C2 C3 1.477(5) .
C3 H3A 0.9800 .
C3 H3B 0.9800 .
C4 H4A 0.9800 .
C4 H4B 0.9800 .
C4 C5 1.473(4) .
C5 H5A 0.9800 .
C5 H5B 0.9800 .
C6 C1 1.477(5) 3_666
C6 H6A 0.9800 .
C6 H6B 0.9800 .
C7A H7A1 0.9700 .
C7A H7A2 0.9700 .
C7A H7A3 0.9700 .
C7A C8A 1.49(2) .
C7B H7B1 0.9700 .
C7B H7B2 0.9700 .
C7B H7B3 0.9700 .
C7B C8B 1.34(3) .

loop_
_geom_torsion_atom_site_label_1
_geom_torsion_atom_site_label_2
_geom_torsion_atom_site_label_3
_geom_torsion_atom_site_label_4
_geom_torsion
_geom_torsion_site_symmetry_4
O1 C2 C3 O2 -72.0(2) .
O2 C4 C5 O3 73.3(2) .
C1 O1 C2 C3 178.96(19) .
C2 O1 C1 C6 -177.90(19) 3_666
C3 O2 C4 C5 -179.60(19) .
C4 O2 C3 C2 -179.24(19) .
C5 O3 C6 C1 175.52(19) 3_666
C6 O3 C5 C4 -179.03(18) .
